data_7241538
loop_
_publ_author_name
'Song, Xue-Qin'
'Xia, Xue-Li'
'Song, Fu-Qiang'
'Liu, Guo-Hua'
'Wang, Li'

_publ_section_title
;
 Tuning the coordination behavior of an unexplored asymmetric multidentate
 ligand for developing diverse heterometallic architectures with
 luminescent and magnetic properties
;
_journal_issue 4
_journal_name_full CrystEngComm
_journal_page_first 1000
_journal_page_last 1012
_journal_paper_doi 10.1039/D0CE01298J
_journal_volume 23
_journal_year 2021
_chemical_formula_moiety 'C62 H78 N4 O40 Tb2 Zn8'
_chemical_formula_sum 'C62 H78 N4 O40 Tb2 Zn8'
_chemical_formula_weight 2360.27
_space_group_crystal_system monoclinic
_space_group_IT_number 14
_space_group_name_Hall '-P 2ybc'
_space_group_name_H-M_alt 'P 1 21/c 1'
_atom_sites_solution_hydrogens mixed
_audit_creation_date 2019-10-04
_audit_creation_method
;
Olex2 1.2
(compiled 2018.05.29 svn.r3508 for OlexSys, GUI svn.r5506)
;
_audit_update_record
;
2020-07-19 deposited with the CCDC.	2020-11-23 downloaded from the CCDC.
;
_cell_angle_alpha 90
_cell_angle_beta 92.839(4)
_cell_angle_gamma 90
_cell_formula_units_Z 2
_cell_length_a 12.6336(15)
_cell_length_b 11.8953(14)
_cell_length_c 28.764(4)
_cell_measurement_reflns_used 9986
_cell_measurement_temperature 296(2)
_cell_measurement_theta_max 27.067
_cell_measurement_theta_min 2.200
_cell_volume 4317.4(9)
_computing_cell_refinement 'SAINT v8.37A (Bruker, 2015)'
_computing_data_reduction 'SAINT v8.37A (Bruker, 2015)'
_computing_molecular_graphics 'Olex2 (Dolomanov et al., 2009)'
_computing_publication_material 'Olex2 (Dolomanov et al., 2009)'
_computing_structure_refinement 'XL (Sheldrick, 2008)'
_diffrn_ambient_temperature 296.15
_diffrn_measured_fraction_theta_full 0.998
_diffrn_measured_fraction_theta_max 0.998
_diffrn_measurement_device_type 'CCD area detector'
_diffrn_measurement_method 'phi and omega scans'
_diffrn_radiation_monochromator graphite
_diffrn_radiation_type MoK\a
_diffrn_radiation_wavelength 0.71073
_diffrn_reflns_av_R_equivalents 0.0597
_diffrn_reflns_av_unetI/netI 0.0555
_diffrn_reflns_Laue_measured_fraction_full 0.998
_diffrn_reflns_Laue_measured_fraction_max 0.998
_diffrn_reflns_limit_h_max 14
_diffrn_reflns_limit_h_min -15
_diffrn_reflns_limit_k_max 14
_diffrn_reflns_limit_k_min -13
_diffrn_reflns_limit_l_max 34
_diffrn_reflns_limit_l_min -33
_diffrn_reflns_number 31035
_diffrn_reflns_point_group_measured_fraction_full 0.998
_diffrn_reflns_point_group_measured_fraction_max 0.998
_diffrn_reflns_theta_full 25.242
_diffrn_reflns_theta_max 25.497
_diffrn_reflns_theta_min 2.223
_exptl_absorpt_coefficient_mu 3.883
_exptl_absorpt_correction_T_max 0.678
_exptl_absorpt_correction_T_min 0.577
_exptl_absorpt_correction_type multi-scan
_exptl_absorpt_process_details
;
SADABS-2016/2 (Bruker,2016/2) was used for absorption correction.
wR2(int) was 0.0917 before and 0.0548 after correction.
The Ratio of minimum to maximum transmission is 0.8354.
The \l/2 correction factor is Not present.
;
_exptl_crystal_colour 'pale yellow'
_exptl_crystal_density_diffrn 1.816
_exptl_crystal_description block
_exptl_crystal_F_000 2336
_exptl_crystal_size_max 0.16
_exptl_crystal_size_mid 0.12
_exptl_crystal_size_min 0.10
_refine_diff_density_max 2.198
_refine_diff_density_min -2.613
_refine_diff_density_rms 0.232
_refine_ls_extinction_method none
_refine_ls_goodness_of_fit_ref 0.990
_refine_ls_hydrogen_treatment constr
_refine_ls_matrix_type full
_refine_ls_number_parameters 531
_refine_ls_number_reflns 8022
_refine_ls_number_restraints 30
_refine_ls_restrained_S_all 0.992
_refine_ls_R_factor_all 0.0743
_refine_ls_R_factor_gt 0.0584
_refine_ls_shift/su_max 0.001
_refine_ls_shift/su_mean 0.000
_refine_ls_structure_factor_coef Fsqd
_refine_ls_weighting_details 'w=1/[\s^2^(Fo^2^)+(0.0872P)^2^+83.1506P] where P=(Fo^2^+2Fc^2^)/3'
_refine_ls_weighting_scheme calc
_refine_ls_wR_factor_gt 0.1592
_refine_ls_wR_factor_ref 0.1728
_reflns_Friedel_coverage 0.000
_reflns_number_gt 6559
_reflns_number_total 8022
_reflns_threshold_expression 'I > 2\s(I)'
_cod_data_source_file d0ce01298j2.cif
_cod_data_source_block l5zntb_sq_s
_cod_depositor_comments 'Adding full bibliography for 7241533--7241538.cif.'
_cod_database_code 7241538
_shelx_shelxl_version_number 2014/7
_shelx_space_group_comment
;
The symmetry employed for this shelxl refinement is uniquely defined
by the following loop, which should always be used as a source of
symmetry information in preference to the above space-group names.
They are only intended as comments.
;
_olex2_refinement_description
;
1. Fixed Uiso
 At 1.2 times of:
  All C(H) groups, H19 of O19, All C(H,H) groups, All N(H) groups
 At 1.5 times of:
  All C(H,H,H) groups, H20 of O20
2. Uiso/Uaniso restraints and constraints
Uanis(C1) \\sim Ueq, Uanis(C4) \\sim Ueq, Uanis(C5) \\sim Ueq, Uanis(C7) \\sim
Ueq, Uanis(C23) \\sim Ueq: with sigma of 0.005 and sigma for terminal atoms of
0.01
3.a Riding coordinates:
 O19(H19), O20(H20)
3.b Ternary CH refined with riding coordinates:
 C10(H10)
3.c Secondary CH2 refined with riding coordinates:
 C9(H9A,H9B), C11(H11A,H11B)
3.d Aromatic/amide H refined with riding coordinates:
 C3(H3), C4(H4), C5(H5), C8(H8), C14(H14), C15(H15), C16(H16), N2(H2)
3.e Idealised Me refined as rotating group:
 C1(H1A,H1B,H1C), C19(H19A,H19B,H19C), C20(H20A,H20B,H20C), C23(H23A,H23B,
 H23C), C25(H25A,H25B,H25C), C27(H27A,H27B,H27C), C29(H29A,H29B,H29C), C31(H31A,
 H31B,H31C)
;
_olex2_submission_special_instructions 'No special instructions were received'

loop_
_space_group_symop_operation_xyz
'x, y, z'
'-x, y+1/2, -z+1/2'
'-x, -y, -z'
'x, -y-1/2, z-1/2'

loop_
_atom_site_label
_atom_site_type_symbol
_atom_site_fract_x
_atom_site_fract_y
_atom_site_fract_z
_atom_site_U_iso_or_equiv
_atom_site_adp_type
_atom_site_occupancy
_atom_site_site_symmetry_order
_atom_site_calc_flag
_atom_site_refinement_flags_posn
_atom_site_refinement_flags_adp
_atom_site_refinement_flags_occupancy
_atom_site_disorder_assembly
_atom_site_disorder_group
Tb1 Tb 0.75985(3) 0.60566(4) 0.59964(2) 0.02177(15) Uani 1 1 d . . . A 1
Zn1 Zn 0.34601(6) 0.52844(7) 0.51249(3) 0.0107(2) Uani 1 1 d . . . A 1
Zn2 Zn 0.45760(7) 0.58428(8) 0.41202(3) 0.0121(2) Uani 1 1 d . . . A 1
Zn3 Zn 0.31363(8) 0.15330(8) 0.34280(3) 0.0200(2) Uani 1 1 d . . . A 1
Zn4 Zn 0.10672(8) 0.25854(9) 0.28868(3) 0.0199(2) Uani 1 1 d . . . A 1
C1 C 0.9704(8) 0.4413(11) 0.6654(5) 0.049(3) Uani 1 1 d . U . A 1
H1A H 1.0038 0.4693 0.6938 0.074 Uiso 1 1 calc GR . . A 1
H1B H 1.0047 0.4728 0.6393 0.074 Uiso 1 1 calc GR . . A 1
H1C H 0.9762 0.3609 0.6646 0.074 Uiso 1 1 calc GR . . A 1
C2 C 0.7984(6) 0.4182(7) 0.6924(3) 0.0172(17) Uani 1 1 d . . . A 1
C3 C 0.8289(8) 0.3832(8) 0.7363(3) 0.028(2) Uani 1 1 d . . . A 1
H3 H 0.8986 0.3922 0.7477 0.033 Uiso 1 1 calc R . . A 1
C4 C 0.7543(8) 0.3338(9) 0.7638(3) 0.033(2) Uani 1 1 d . U . A 1
H4 H 0.7740 0.3098 0.7937 0.039 Uiso 1 1 calc R . . A 1
C5 C 0.6528(8) 0.3206(9) 0.7470(3) 0.031(2) Uani 1 1 d . U . A 1
H5 H 0.6038 0.2880 0.7660 0.037 Uiso 1 1 calc R . . A 1
C6 C 0.6190(7) 0.3550(7) 0.7014(3) 0.0210(18) Uani 1 1 d . . . A 1
C7 C 0.6936(6) 0.4035(6) 0.6736(3) 0.0134(15) Uani 1 1 d . U . A 1
C8 C 0.5111(7) 0.3321(8) 0.6857(3) 0.0240(19) Uani 1 1 d . . . A 1
H8 H 0.4663 0.3013 0.7071 0.029 Uiso 1 1 calc R . . A 1
C9 C 0.3667(6) 0.3132(8) 0.6305(3) 0.0206(18) Uani 1 1 d . . . A 1
H9A H 0.3247 0.3058 0.6576 0.025 Uiso 1 1 calc R . . A 1
H9B H 0.3703 0.2403 0.6156 0.025 Uiso 1 1 calc R . . A 1
C10 C 0.3150(6) 0.3979(7) 0.5968(3) 0.0149(16) Uani 1 1 d . . . A 1
H10 H 0.2963 0.4643 0.6147 0.018 Uiso 1 1 calc R . . A 1
C11 C 0.2131(6) 0.3488(7) 0.5748(3) 0.0162(16) Uani 1 1 d . . . A 1
H11A H 0.1639 0.3375 0.5992 0.019 Uiso 1 1 calc R . . A 1
H11B H 0.1820 0.4040 0.5534 0.019 Uiso 1 1 calc R . . A 1
C12 C 0.2203(6) 0.2378(7) 0.5035(3) 0.0164(16) Uani 1 1 d . . . A 1
C13 C 0.2168(7) 0.1234(7) 0.4821(3) 0.0182(17) Uani 1 1 d . . . A 1
C14 C 0.1919(8) 0.0287(8) 0.5089(3) 0.030(2) Uani 1 1 d . . . A 1
H14 H 0.1722 0.0392 0.5393 0.036 Uiso 1 1 calc R . . A 1
C15 C 0.1957(10) -0.0774(9) 0.4917(4) 0.039(3) Uani 1 1 d . . . A 1
H15 H 0.1781 -0.1380 0.5102 0.047 Uiso 1 1 calc R . . A 1
C16 C 0.2259(8) -0.0960(8) 0.4462(3) 0.028(2) Uani 1 1 d . . . A 1
H16 H 0.2302 -0.1684 0.4343 0.034 Uiso 1 1 calc R . . A 1
C17 C 0.2490(7) -0.0050(8) 0.4200(3) 0.0226(18) Uani 1 1 d . . . A 1
C18 C 0.2447(7) 0.1070(7) 0.4362(3) 0.0183(17) Uani 1 1 d . . . A 1
C19 C 0.3074(9) -0.1214(8) 0.3576(4) 0.035(2) Uani 1 1 d . . . A 1
H19A H 0.3588 -0.1567 0.3785 0.052 Uiso 1 1 calc GR . . A 1
H19B H 0.3359 -0.1147 0.3274 0.052 Uiso 1 1 calc GR . . A 1
H19C H 0.2442 -0.1663 0.3553 0.052 Uiso 1 1 calc GR . . A 1
C20 C 0.4871(8) 0.8543(7) 0.5059(4) 0.030(2) Uani 1 1 d . . . A 1
H20A H 0.5084 0.8519 0.5383 0.045 Uiso 1 1 calc GR . . A 1
H20B H 0.4315 0.9086 0.5009 0.045 Uiso 1 1 calc GR . . A 1
H20C H 0.5466 0.8750 0.4882 0.045 Uiso 1 1 calc GR . . A 1
C21 C 0.4477(6) 0.7410(7) 0.4905(3) 0.0168(17) Uani 1 1 d . . . A 1
C22 C 0.1412(6) 0.5921(7) 0.4814(3) 0.0175(17) Uani 1 1 d . . . A 1
C23 C 0.0370(7) 0.6471(9) 0.4866(4) 0.032(2) Uani 1 1 d . U . A 1
H23A H 0.0175 0.6412 0.5183 0.047 Uiso 1 1 calc GR . . A 1
H23B H -0.0156 0.6108 0.4666 0.047 Uiso 1 1 calc GR . . A 1
H23C H 0.0418 0.7250 0.4781 0.047 Uiso 1 1 calc GR . . A 1
C24 C 0.4945(7) 0.2738(8) 0.3642(3) 0.0237(19) Uani 1 1 d . . . A 1
C25 C 0.6097(7) 0.3013(9) 0.3678(4) 0.033(2) Uani 1 1 d . . . A 1
H25A H 0.6284 0.3423 0.3406 0.050 Uiso 1 1 calc GR . . A 1
H25B H 0.6501 0.2330 0.3700 0.050 Uiso 1 1 calc GR . . A 1
H25C H 0.6249 0.3463 0.3950 0.050 Uiso 1 1 calc GR . . A 1
C26 C 0.2165(9) 0.0573(8) 0.2566(3) 0.030(2) Uani 1 1 d . . . A 1
C27 C 0.2220(11) -0.0325(10) 0.2195(4) 0.049(3) Uani 1 1 d . . . A 1
H27A H 0.1673 -0.0871 0.2235 0.074 Uiso 1 1 calc GR . . A 1
H27B H 0.2899 -0.0687 0.2221 0.074 Uiso 1 1 calc GR . . A 1
H27C H 0.2123 0.0014 0.1893 0.074 Uiso 1 1 calc GR . . A 1
C28 C 0.0758(8) 0.3722(8) 0.2045(3) 0.030(2) Uani 1 1 d . . . A 1
C29 C 0.0041(10) 0.4239(11) 0.1670(4) 0.049(3) Uani 1 1 d . . . A 1
H29A H 0.0165 0.3889 0.1377 0.074 Uiso 1 1 calc GR . . A 1
H29B H 0.0184 0.5029 0.1651 0.074 Uiso 1 1 calc GR . . A 1
H29C H -0.0685 0.4127 0.1744 0.074 Uiso 1 1 calc GR . . A 1
C30 C -0.0052(7) 0.2534(8) 0.3718(3) 0.0244(19) Uani 1 1 d . . . A 1
C31 C -0.0882(9) 0.2042(11) 0.4009(4) 0.045(3) Uani 1 1 d . . . A 1
H31A H -0.0551 0.1590 0.4251 0.068 Uiso 1 1 calc GR . . A 1
H31B H -0.1353 0.1583 0.3818 0.068 Uiso 1 1 calc GR . . A 1
H31C H -0.1277 0.2636 0.4145 0.068 Uiso 1 1 calc GR . . A 1
N1 N 0.4724(5) 0.3512(6) 0.6444(2) 0.0178(14) Uani 1 1 d . . . A 1
N2 N 0.2235(5) 0.2436(6) 0.5500(2) 0.0152(14) Uani 1 1 d . . . A 1
H2 H 0.2320 0.1826 0.5657 0.018 Uiso 1 1 calc R . . A 1
O1 O 0.8645(4) 0.4717(5) 0.6630(2) 0.0198(12) Uani 1 1 d . . . A 1
O2 O 0.6725(4) 0.4403(5) 0.63115(18) 0.0151(11) Uani 1 1 d . . . A 1
O3 O 0.3871(4) 0.4317(5) 0.56385(17) 0.0121(11) Uani 1 1 d . . . A 1
O4 O 0.2184(4) 0.3249(5) 0.48025(19) 0.0175(12) Uani 1 1 d . . . A 1
O5 O 0.2664(5) 0.1882(5) 0.40701(19) 0.0193(12) Uani 1 1 d . . . A 1
O6 O 0.2827(5) -0.0119(5) 0.3747(2) 0.0262(14) Uani 1 1 d . . . A 1
O7 O 0.4361(4) 0.6671(5) 0.52079(19) 0.0142(11) Uani 1 1 d . . . A 1
O8 O 0.4269(5) 0.7267(5) 0.44763(19) 0.0194(12) Uani 1 1 d . . . A 1
O9 O 0.2055(4) 0.5948(5) 0.5172(2) 0.0184(12) Uani 1 1 d . . . A 1
O10 O 0.1593(5) 0.5484(5) 0.4442(2) 0.0217(13) Uani 1 1 d . . . A 1
O11 O 0.4671(5) 0.1784(6) 0.3474(2) 0.0275(14) Uani 1 1 d . . . A 1
O12 O 0.4311(5) 0.3459(5) 0.3769(2) 0.0234(13) Uani 1 1 d . . . A 1
O13 O 0.2940(6) 0.0671(6) 0.2844(2) 0.0320(16) Uani 1 1 d . . . A 1
O14 O 0.1338(6) 0.1145(6) 0.2567(2) 0.0326(16) Uani 1 1 d . . . A 1
O15 O 0.1705(6) 0.3554(7) 0.1972(2) 0.0379(17) Uani 1 1 d . . . A 1
O16 O 0.0339(5) 0.3496(6) 0.2424(2) 0.0300(15) Uani 1 1 d . . . A 1
O17 O 0.0571(4) 0.3234(5) 0.3890(2) 0.0218(13) Uani 1 1 d . . . A 1
O18 O -0.0020(5) 0.2163(6) 0.3307(2) 0.0315(16) Uani 1 1 d . . . A 1
O19 O 0.2389(4) 0.2966(5) 0.32138(18) 0.0147(11) Uani 1 1 d . . . A 1
H19 H 0.2136 0.3497 0.3418 0.018 Uiso 1 1 d R . . A 1
O20 O 0.3925(4) 0.4710(4) 0.45389(17) 0.0105(10) Uani 1 1 d . . . A 1
H20 H 0.3851 0.3975 0.4450 0.016 Uiso 1 1 d R . . A 1

loop_
_atom_site_aniso_label
_atom_site_aniso_U_11
_atom_site_aniso_U_22
_atom_site_aniso_U_33
_atom_site_aniso_U_23
_atom_site_aniso_U_13
_atom_site_aniso_U_12
Tb1 0.0201(2) 0.0276(3) 0.0174(2) -0.00172(16) -0.00173(16) -0.00072(17)
Zn1 0.0081(4) 0.0180(5) 0.0059(4) -0.0006(3) -0.0011(3) 0.0007(3)
Zn2 0.0104(4) 0.0196(5) 0.0061(4) 0.0021(3) -0.0019(3) -0.0017(3)
Zn3 0.0276(5) 0.0214(5) 0.0110(5) -0.0026(4) -0.0010(4) 0.0058(4)
Zn4 0.0199(5) 0.0275(5) 0.0118(5) -0.0022(4) -0.0037(4) -0.0031(4)
C1 0.020(5) 0.063(6) 0.066(7) 0.024(5) 0.007(5) 0.015(5)
C2 0.014(4) 0.024(4) 0.013(4) 0.001(3) -0.006(3) 0.002(3)
C3 0.029(5) 0.028(5) 0.024(5) 0.005(4) -0.013(4) 0.001(4)
C4 0.034(4) 0.041(4) 0.022(4) 0.008(3) -0.009(3) -0.005(3)
C5 0.030(4) 0.039(4) 0.024(4) 0.012(3) -0.005(3) -0.009(3)
C6 0.019(4) 0.028(5) 0.015(4) 0.007(3) -0.008(3) -0.003(3)
C7 0.014(3) 0.017(3) 0.009(3) 0.000(2) -0.007(3) 0.004(3)
C8 0.020(4) 0.036(5) 0.015(4) 0.006(4) -0.008(3) -0.012(4)
C9 0.013(4) 0.033(5) 0.016(4) 0.008(3) 0.000(3) -0.009(3)
C10 0.014(4) 0.021(4) 0.011(4) 0.000(3) 0.001(3) -0.005(3)
C11 0.008(4) 0.029(5) 0.011(4) 0.001(3) 0.001(3) -0.001(3)
C12 0.013(4) 0.022(4) 0.015(4) -0.003(3) -0.002(3) -0.005(3)
C13 0.018(4) 0.024(4) 0.013(4) -0.002(3) 0.001(3) -0.003(3)
C14 0.039(6) 0.029(5) 0.022(5) 0.000(4) 0.006(4) -0.015(4)
C15 0.058(7) 0.031(5) 0.027(5) 0.002(4) 0.008(5) -0.016(5)
C16 0.042(6) 0.021(5) 0.022(5) -0.005(4) 0.000(4) -0.002(4)
C17 0.023(4) 0.026(5) 0.019(4) 0.001(3) 0.001(3) 0.004(4)
C18 0.020(4) 0.023(4) 0.012(4) 0.000(3) -0.003(3) -0.003(3)
C19 0.053(7) 0.024(5) 0.027(5) -0.006(4) 0.003(5) 0.011(5)
C20 0.042(6) 0.017(5) 0.032(5) -0.003(4) -0.001(4) -0.008(4)
C21 0.016(4) 0.015(4) 0.020(4) -0.003(3) -0.001(3) 0.003(3)
C22 0.009(4) 0.021(4) 0.022(4) -0.003(3) -0.001(3) 0.001(3)
C23 0.015(4) 0.046(5) 0.033(5) -0.018(4) -0.005(4) 0.010(4)
C24 0.022(5) 0.039(5) 0.010(4) -0.003(4) 0.002(3) 0.007(4)
C25 0.019(5) 0.048(6) 0.034(6) -0.012(5) 0.012(4) 0.003(4)
C26 0.051(6) 0.025(5) 0.016(4) -0.004(4) 0.009(4) -0.005(4)
C27 0.075(9) 0.043(7) 0.031(6) -0.016(5) 0.004(6) 0.004(6)
C28 0.039(6) 0.025(5) 0.024(5) -0.006(4) -0.008(4) 0.003(4)
C29 0.053(7) 0.059(8) 0.034(6) 0.014(6) -0.009(5) 0.014(6)
C30 0.021(4) 0.034(5) 0.018(4) -0.001(4) -0.003(4) -0.007(4)
C31 0.045(6) 0.065(8) 0.027(6) -0.016(5) 0.013(5) -0.029(6)
N1 0.015(3) 0.028(4) 0.009(3) 0.004(3) -0.003(3) -0.004(3)
N2 0.014(3) 0.021(4) 0.010(3) 0.000(3) 0.001(3) -0.006(3)
O1 0.010(3) 0.028(3) 0.021(3) 0.007(2) -0.002(2) 0.003(2)
O2 0.011(3) 0.024(3) 0.010(3) 0.006(2) -0.006(2) 0.000(2)
O3 0.005(2) 0.024(3) 0.006(2) 0.001(2) -0.0008(19) -0.003(2)
O4 0.020(3) 0.022(3) 0.011(3) -0.001(2) 0.003(2) -0.003(2)
O5 0.029(3) 0.022(3) 0.007(3) 0.001(2) 0.002(2) 0.004(2)
O6 0.045(4) 0.020(3) 0.013(3) -0.004(2) 0.004(3) 0.006(3)
O7 0.010(3) 0.020(3) 0.013(3) 0.000(2) -0.003(2) -0.002(2)
O8 0.029(3) 0.020(3) 0.008(3) 0.002(2) -0.006(2) 0.004(2)
O9 0.010(3) 0.028(3) 0.017(3) -0.007(2) 0.000(2) 0.002(2)
O10 0.019(3) 0.026(3) 0.019(3) -0.006(2) -0.005(2) 0.004(2)
O11 0.023(3) 0.031(4) 0.028(4) -0.009(3) 0.004(3) 0.008(3)
O12 0.016(3) 0.037(4) 0.017(3) -0.009(3) 0.000(2) 0.005(3)
O13 0.049(4) 0.032(4) 0.013(3) -0.005(3) -0.008(3) 0.007(3)
O14 0.032(4) 0.032(4) 0.033(4) -0.016(3) -0.009(3) -0.003(3)
O15 0.038(4) 0.056(5) 0.019(3) 0.005(3) -0.001(3) 0.012(4)
O16 0.034(4) 0.036(4) 0.019(3) 0.003(3) -0.007(3) 0.000(3)
O17 0.013(3) 0.037(4) 0.016(3) -0.004(3) 0.000(2) -0.004(3)
O18 0.027(3) 0.050(4) 0.018(3) -0.010(3) 0.005(3) -0.016(3)
O19 0.017(3) 0.018(3) 0.010(3) -0.002(2) 0.000(2) 0.003(2)
O20 0.009(2) 0.015(3) 0.007(2) -0.002(2) 0.0004(19) 0.001(2)

loop_
_atom_type_symbol
_atom_type_description
_atom_type_scat_dispersion_real
_atom_type_scat_dispersion_imag
_atom_type_scat_source
C C 0.0033 0.0016 'International Tables Vol C Tables 4.2.6.8 and 6.1.1.4'
H H 0.0000 0.0000 'International Tables Vol C Tables 4.2.6.8 and 6.1.1.4'
N N 0.0061 0.0033 'International Tables Vol C Tables 4.2.6.8 and 6.1.1.4'
O O 0.0106 0.0060 'International Tables Vol C Tables 4.2.6.8 and 6.1.1.4'
Tb Tb -0.1723 4.1537 'International Tables Vol C Tables 4.2.6.8 and 6.1.1.4'
Zn Zn 0.2839 1.4301 'International Tables Vol C Tables 4.2.6.8 and 6.1.1.4'

loop_
_geom_angle_atom_site_label_1
_geom_angle_atom_site_label_2
_geom_angle_atom_site_label_3
_geom_angle
_geom_angle_site_symmetry_1
_geom_angle_site_symmetry_3
_geom_angle_publ_flag
Zn3 Tb1 Zn2 110.30(3) 3_666 3_666 ?
O1 Tb1 Zn2 92.20(12) . 3_666 ?
O1 Tb1 Zn3 107.35(13) . 3_666 ?
O2 Tb1 Zn2 33.49(12) . 3_666 ?
O2 Tb1 Zn3 110.59(13) . 3_666 ?
O2 Tb1 O1 59.58(17) . . ?
O2 Tb1 O4 133.26(18) . 3_666 ?
O2 Tb1 O5 139.55(19) . 3_666 ?
O2 Tb1 O10 78.4(2) . 3_666 ?
O2 Tb1 O12 69.0(2) . 3_666 ?
O2 Tb1 O17 131.39(19) . 3_666 ?
O2 Tb1 O19 91.11(18) . 3_666 ?
O2 Tb1 O20 66.38(17) . 3_666 ?
O4 Tb1 Zn2 104.21(13) 3_666 3_666 ?
O4 Tb1 Zn3 102.29(13) 3_666 3_666 ?
O4 Tb1 O1 138.44(18) 3_666 . ?
O4 Tb1 O5 67.56(18) 3_666 3_666 ?
O4 Tb1 O10 72.9(2) 3_666 3_666 ?
O4 Tb1 O12 108.37(19) 3_666 3_666 ?
O4 Tb1 O19 132.85(18) 3_666 3_666 ?
O4 Tb1 O20 71.11(17) 3_666 3_666 ?
O5 Tb1 Zn2 121.38(14) 3_666 3_666 ?
O5 Tb1 Zn3 34.90(13) 3_666 3_666 ?
O5 Tb1 O1 133.68(19) 3_666 . ?
O5 Tb1 O12 71.3(2) 3_666 3_666 ?
O5 Tb1 O19 67.24(17) 3_666 3_666 ?
O5 Tb1 O20 102.20(18) 3_666 3_666 ?
O10 Tb1 Zn2 79.50(14) 3_666 3_666 ?
O10 Tb1 Zn3 170.06(15) 3_666 3_666 ?
O10 Tb1 O1 73.03(19) 3_666 . ?
O10 Tb1 O5 138.59(19) 3_666 3_666 ?
O10 Tb1 O12 135.1(2) 3_666 3_666 ?
O10 Tb1 O19 143.81(18) 3_666 3_666 ?
O10 Tb1 O20 75.38(17) 3_666 3_666 ?
O12 Tb1 Zn2 56.20(14) 3_666 3_666 ?
O12 Tb1 Zn3 54.43(14) 3_666 3_666 ?
O12 Tb1 O1 112.46(19) 3_666 . ?
O17 Tb1 Zn2 160.56(15) 3_666 3_666 ?
O17 Tb1 Zn3 85.72(14) 3_666 3_666 ?
O17 Tb1 O1 71.93(19) 3_666 . ?
O17 Tb1 O4 82.09(19) 3_666 3_666 ?
O17 Tb1 O5 78.1(2) 3_666 3_666 ?
O17 Tb1 O10 85.0(2) 3_666 3_666 ?
O17 Tb1 O12 139.9(2) 3_666 3_666 ?
O17 Tb1 O19 76.22(18) 3_666 3_666 ?
O17 Tb1 O20 150.36(17) 3_666 3_666 ?
O19 Tb1 Zn2 110.10(13) 3_666 3_666 ?
O19 Tb1 Zn3 35.56(12) 3_666 3_666 ?
O19 Tb1 O1 71.82(18) 3_666 . ?
O19 Tb1 O12 68.45(18) 3_666 3_666 ?
O19 Tb1 O20 131.77(17) 3_666 3_666 ?
O20 Tb1 Zn2 33.62(12) 3_666 3_666 ?
O20 Tb1 Zn3 111.70(11) 3_666 3_666 ?
O20 Tb1 O1 121.25(17) 3_666 . ?
O20 Tb1 O12 63.76(17) 3_666 3_666 ?
O3 Zn1 O7 105.7(2) . . ?
O3 Zn1 O9 113.6(2) . . ?
O3 Zn1 O20 112.1(2) . . ?
O9 Zn1 O7 99.9(2) . . ?
O20 Zn1 O7 101.4(2) . . ?
O20 Zn1 O9 121.2(2) . . ?
N1 Zn2 Tb1 121.9(2) 3_666 3_666 ?
N1 Zn2 O3 81.9(2) 3_666 3_666 ?
O2 Zn2 Tb1 41.75(15) 3_666 3_666 ?
O2 Zn2 N1 86.4(2) 3_666 3_666 ?
O2 Zn2 O3 157.2(2) 3_666 3_666 ?
O3 Zn2 Tb1 133.76(16) 3_666 3_666 ?
O8 Zn2 Tb1 114.33(18) . 3_666 ?
O8 Zn2 N1 100.9(3) . 3_666 ?
O8 Zn2 O2 105.0(2) . 3_666 ?
O8 Zn2 O3 96.3(2) . 3_666 ?
O20 Zn2 Tb1 45.11(14) . 3_666 ?
O20 Zn2 N1 159.5(3) . 3_666 ?
O20 Zn2 O2 85.8(2) . 3_666 ?
O20 Zn2 O3 98.5(2) . 3_666 ?
O20 Zn2 O8 99.4(2) . . ?
O5 Zn3 Tb1 44.87(16) . 3_666 ?
O5 Zn3 O6 74.7(2) . . ?
O5 Zn3 O19 87.2(2) . . ?
O6 Zn3 Tb1 118.71(16) . 3_666 ?
O11 Zn3 Tb1 97.41(18) . 3_666 ?
O11 Zn3 O5 104.1(3) . . ?
O11 Zn3 O6 107.6(3) . . ?
O11 Zn3 O13 102.7(3) . . ?
O11 Zn3 O19 109.7(3) . . ?
O13 Zn3 Tb1 144.4(2) . 3_666 ?
O13 Zn3 O5 149.1(3) . . ?
O13 Zn3 O6 82.8(3) . . ?
O13 Zn3 O19 98.1(2) . . ?
O19 Zn3 Tb1 46.97(15) . 3_666 ?
O19 Zn3 O6 141.6(2) . . ?
O16 Zn4 O14 104.7(3) . . ?
O16 Zn4 O18 104.4(3) . . ?
O16 Zn4 O19 125.5(3) . . ?
O18 Zn4 O14 102.0(3) . . ?
O19 Zn4 O14 105.3(3) . . ?
O19 Zn4 O18 112.3(3) . . ?
H1A C1 H1B 109.5 . . ?
H1A C1 H1C 109.5 . . ?
H1B C1 H1C 109.5 . . ?
O1 C1 H1A 109.5 . . ?
O1 C1 H1B 109.5 . . ?
O1 C1 H1C 109.5 . . ?
C3 C2 C7 122.1(8) . . ?
C3 C2 O1 123.9(8) . . ?
O1 C2 C7 114.1(7) . . ?
C2 C3 H3 120.5 . . ?
C2 C3 C4 119.0(9) . . ?
C4 C3 H3 120.5 . . ?
C3 C4 H4 119.9 . . ?
C5 C4 C3 120.2(9) . . ?
C5 C4 H4 119.9 . . ?
C4 C5 H5 119.0 . . ?
C4 C5 C6 122.1(9) . . ?
C6 C5 H5 119.0 . . ?
C5 C6 C8 118.1(8) . . ?
C7 C6 C5 118.0(8) . . ?
C7 C6 C8 123.8(8) . . ?
C6 C7 C2 118.6(7) . . ?
O2 C7 C2 117.2(7) . . ?
O2 C7 C6 124.1(7) . . ?
C6 C8 H8 117.7 . . ?
N1 C8 C6 124.6(8) . . ?
N1 C8 H8 117.7 . . ?
H9A C9 H9B 108.3 . . ?
C10 C9 H9A 109.8 . . ?
C10 C9 H9B 109.8 . . ?
N1 C9 H9A 109.8 . . ?
N1 C9 H9B 109.8 . . ?
N1 C9 C10 109.3(7) . . ?
C9 C10 H10 107.8 . . ?
C9 C10 C11 109.8(7) . . ?
C11 C10 H10 107.8 . . ?
O3 C10 C9 110.3(6) . . ?
O3 C10 H10 107.8 . . ?
O3 C10 C11 113.1(6) . . ?
C10 C11 H11A 108.3 . . ?
C10 C11 H11B 108.3 . . ?
H11A C11 H11B 107.4 . . ?
N2 C11 C10 116.1(7) . . ?
N2 C11 H11A 108.3 . . ?
N2 C11 H11B 108.3 . . ?
N2 C12 C13 117.2(7) . . ?
O4 C12 C13 123.0(7) . . ?
O4 C12 N2 119.8(7) . . ?
C14 C13 C12 120.5(8) . . ?
C18 C13 C12 120.8(7) . . ?
C18 C13 C14 118.6(8) . . ?
C13 C14 H14 118.9 . . ?
C15 C14 C13 122.1(9) . . ?
C15 C14 H14 118.9 . . ?
C14 C15 H15 119.9 . . ?
C14 C15 C16 120.3(9) . . ?
C16 C15 H15 119.9 . . ?
C15 C16 H16 121.0 . . ?
C17 C16 C15 118.1(9) . . ?
C17 C16 H16 121.0 . . ?
C16 C17 C18 123.6(8) . . ?
C16 C17 O6 123.8(8) . . ?
O6 C17 C18 112.5(7) . . ?
C13 C18 C17 117.4(8) . . ?
O5 C18 C13 124.8(8) . . ?
O5 C18 C17 117.9(7) . . ?
H19A C19 H19B 109.5 . . ?
H19A C19 H19C 109.5 . . ?
H19B C19 H19C 109.5 . . ?
O6 C19 H19A 109.5 . . ?
O6 C19 H19B 109.5 . . ?
O6 C19 H19C 109.5 . . ?
H20A C20 H20B 109.5 . . ?
H20A C20 H20C 109.5 . . ?
H20B C20 H20C 109.5 . . ?
C21 C20 H20A 109.5 . . ?
C21 C20 H20B 109.5 . . ?
C21 C20 H20C 109.5 . . ?
O7 C21 C20 118.5(8) . . ?
O7 C21 O8 124.1(7) . . ?
O8 C21 C20 117.4(8) . . ?
O9 C22 C23 116.1(7) . . ?
O10 C22 C23 118.7(8) . . ?
O10 C22 O9 125.2(7) . . ?
C22 C23 H23A 109.5 . . ?
C22 C23 H23B 109.5 . . ?
C22 C23 H23C 109.5 . . ?
H23A C23 H23B 109.5 . . ?
H23A C23 H23C 109.5 . . ?
H23B C23 H23C 109.5 . . ?
O11 C24 C25 117.9(8) . . ?
O12 C24 C25 118.1(9) . . ?
O12 C24 O11 124.0(8) . . ?
C24 C25 H25A 109.5 . . ?
C24 C25 H25B 109.5 . . ?
C24 C25 H25C 109.5 . . ?
H25A C25 H25B 109.5 . . ?
H25A C25 H25C 109.5 . . ?
H25B C25 H25C 109.5 . . ?
O13 C26 C27 117.3(10) . . ?
O13 C26 O14 125.6(9) . . ?
O14 C26 C27 117.1(10) . . ?
C26 C27 H27A 109.5 . . ?
C26 C27 H27B 109.5 . . ?
C26 C27 H27C 109.5 . . ?
H27A C27 H27B 109.5 . . ?
H27A C27 H27C 109.5 . . ?
H27B C27 H27C 109.5 . . ?
O15 C28 C29 119.8(10) . . ?
O15 C28 O16 124.1(9) . . ?
O16 C28 C29 116.2(10) . . ?
C28 C29 H29A 109.5 . . ?
C28 C29 H29B 109.5 . . ?
C28 C29 H29C 109.5 . . ?
H29A C29 H29B 109.5 . . ?
H29A C29 H29C 109.5 . . ?
H29B C29 H29C 109.5 . . ?
O17 C30 C31 119.4(8) . . ?
O17 C30 O18 124.2(8) . . ?
O18 C30 C31 116.3(8) . . ?
C30 C31 H31A 109.5 . . ?
C30 C31 H31B 109.5 . . ?
C30 C31 H31C 109.5 . . ?
H31A C31 H31B 109.5 . . ?
H31A C31 H31C 109.5 . . ?
H31B C31 H31C 109.5 . . ?
C8 N1 Zn2 130.1(6) . 3_666 ?
C8 N1 C9 120.3(7) . . ?
C9 N1 Zn2 109.2(5) . 3_666 ?
C11 N2 H2 118.7 . . ?
C12 N2 C11 122.6(7) . . ?
C12 N2 H2 118.7 . . ?
C1 O1 Tb1 128.5(6) . . ?
C2 O1 Tb1 113.2(4) . . ?
C2 O1 C1 117.7(7) . . ?
Zn2 O2 Tb1 104.8(2) 3_666 . ?
C7 O2 Tb1 122.5(5) . . ?
C7 O2 Zn2 129.9(5) . 3_666 ?
Zn1 O3 Zn2 122.1(3) . 3_666 ?
C10 O3 Zn1 122.0(5) . . ?
C10 O3 Zn2 112.6(4) . 3_666 ?
C12 O4 Tb1 141.7(5) . 3_666 ?
Zn3 O5 Tb1 100.2(2) . 3_666 ?
C18 O5 Tb1 138.0(5) . 3_666 ?
C18 O5 Zn3 121.0(5) . . ?
C17 O6 Zn3 113.8(5) . . ?
C17 O6 C19 117.2(7) . . ?
C19 O6 Zn3 128.2(6) . . ?
C21 O7 Zn1 125.4(5) . . ?
C21 O8 Zn2 124.8(5) . . ?
C22 O9 Zn1 118.5(5) . . ?
C22 O10 Tb1 149.5(6) . 3_666 ?
C24 O11 Zn3 114.3(5) . . ?
C24 O12 Tb1 148.2(6) . 3_666 ?
C26 O13 Zn3 131.3(7) . . ?
C26 O14 Zn4 129.6(6) . . ?
C28 O16 Zn4 120.8(6) . . ?
C30 O17 Tb1 149.2(6) . 3_666 ?
C30 O18 Zn4 123.3(6) . . ?
Tb1 O19 H19 27.8 3_666 . ?
Zn3 O19 Tb1 97.5(2) . 3_666 ?
Zn3 O19 H19 123.2 . . ?
Zn4 O19 Tb1 120.5(2) . 3_666 ?
Zn4 O19 Zn3 109.2(3) . . ?
Zn4 O19 H19 98.7 . . ?
Tb1 O20 H20 55.3 3_666 . ?
Zn1 O20 Tb1 113.3(2) . 3_666 ?
Zn1 O20 Zn2 115.8(3) . . ?
Zn1 O20 H20 123.3 . . ?
Zn2 O20 Tb1 101.3(2) . 3_666 ?
Zn2 O20 H20 120.9 . . ?

loop_
_geom_bond_atom_site_label_1
_geom_bond_atom_site_label_2
_geom_bond_distance
_geom_bond_site_symmetry_2
_geom_bond_publ_flag
Tb1 Zn2 3.5600(10) 3_666 ?
Tb1 Zn3 3.4607(11) 3_666 ?
Tb1 O1 2.715(6) . ?
Tb1 O2 2.451(6) . ?
Tb1 O4 2.470(5) 3_666 ?
Tb1 O5 2.481(6) 3_666 ?
Tb1 O10 2.474(6) 3_666 ?
Tb1 O12 2.602(6) 3_666 ?
Tb1 O17 2.469(6) 3_666 ?
Tb1 O19 2.551(5) 3_666 ?
Tb1 O20 2.572(5) 3_666 ?
Zn1 O3 1.923(5) . ?
Zn1 O7 2.012(5) . ?
Zn1 O9 1.953(6) . ?
Zn1 O20 1.937(5) . ?
Zn2 Tb1 3.5600(10) 3_666 ?
Zn2 N1 2.037(7) 3_666 ?
Zn2 O2 2.032(5) 3_666 ?
Zn2 O3 2.058(5) 3_666 ?
Zn2 O8 2.027(6) . ?
Zn2 O20 2.010(5) . ?
Zn3 Tb1 3.4607(11) 3_666 ?
Zn3 O5 2.012(5) . ?
Zn3 O6 2.212(6) . ?
Zn3 O11 1.960(6) . ?
Zn3 O13 1.973(6) . ?
Zn3 O19 2.030(5) . ?
Zn4 O14 1.982(7) . ?
Zn4 O16 1.917(6) . ?
Zn4 O18 1.941(6) . ?
Zn4 O19 1.929(6) . ?
C1 H1A 0.9600 . ?
C1 H1B 0.9600 . ?
C1 H1C 0.9600 . ?
C1 O1 1.385(11) . ?
C2 C3 1.368(12) . ?
C2 C7 1.416(11) . ?
C2 O1 1.373(10) . ?
C3 H3 0.9300 . ?
C3 C4 1.390(14) . ?
C4 H4 0.9300 . ?
C4 C5 1.356(14) . ?
C5 H5 0.9300 . ?
C5 C6 1.420(12) . ?
C6 C7 1.392(12) . ?
C6 C8 1.441(12) . ?
C7 O2 1.312(9) . ?
C8 H8 0.9300 . ?
C8 N1 1.284(11) . ?
C9 H9A 0.9700 . ?
C9 H9B 0.9700 . ?
C9 C10 1.521(11) . ?
C9 N1 1.447(10) . ?
C10 H10 0.9800 . ?
C10 C11 1.521(11) . ?
C10 O3 1.405(9) . ?
C11 H11A 0.9700 . ?
C11 H11B 0.9700 . ?
C11 N2 1.451(11) . ?
C12 C13 1.494(11) . ?
C12 N2 1.338(10) . ?
C12 O4 1.232(10) . ?
C13 C14 1.408(12) . ?
C13 C18 1.397(12) . ?
C14 H14 0.9300 . ?
C14 C15 1.357(14) . ?
C15 H15 0.9300 . ?
C15 C16 1.397(14) . ?
C16 H16 0.9300 . ?
C16 C17 1.360(13) . ?
C17 C18 1.413(12) . ?
C17 O6 1.392(11) . ?
C18 O5 1.318(10) . ?
C19 H19A 0.9600 . ?
C19 H19B 0.9600 . ?
C19 H19C 0.9600 . ?
C19 O6 1.433(11) . ?
C20 H20A 0.9600 . ?
C20 H20B 0.9600 . ?
C20 H20C 0.9600 . ?
C20 C21 1.495(12) . ?
C21 O7 1.250(10) . ?
C21 O8 1.261(10) . ?
C22 C23 1.484(11) . ?
C22 O9 1.279(10) . ?
C22 O10 1.222(10) . ?
C23 H23A 0.9600 . ?
C23 H23B 0.9600 . ?
C23 H23C 0.9600 . ?
C24 C25 1.491(13) . ?
C24 O11 1.274(12) . ?
C24 O12 1.240(11) . ?
C25 H25A 0.9600 . ?
C25 H25B 0.9600 . ?
C25 H25C 0.9600 . ?
C26 C27 1.514(13) . ?
C26 O13 1.240(12) . ?
C26 O14 1.246(13) . ?
C27 H27A 0.9600 . ?
C27 H27B 0.9600 . ?
C27 H27C 0.9600 . ?
C28 C29 1.504(14) . ?
C28 O15 1.241(12) . ?
C28 O16 1.264(12) . ?
C29 H29A 0.9600 . ?
C29 H29B 0.9600 . ?
C29 H29C 0.9600 . ?
C30 C31 1.493(13) . ?
C30 O17 1.233(11) . ?
C30 O18 1.262(11) . ?
C31 H31A 0.9600 . ?
C31 H31B 0.9600 . ?
C31 H31C 0.9600 . ?
N1 Zn2 2.036(7) 3_666 ?
N2 H2 0.8600 . ?
O2 Zn2 2.032(5) 3_666 ?
O3 Zn2 2.058(5) 3_666 ?
O4 Tb1 2.470(5) 3_666 ?
O5 Tb1 2.481(6) 3_666 ?
O10 Tb1 2.474(6) 3_666 ?
O12 Tb1 2.602(6) 3_666 ?
O17 Tb1 2.469(6) 3_666 ?
O19 Tb1 2.551(5) 3_666 ?
O19 H19 0.9290 . ?
O20 Tb1 2.572(5) 3_666 ?
O20 H20 0.9142 . ?
